data_8107460
loop_
_publ_author_name
'Tang, Huawei'
'Han, Qianqian'
'Liu, Lijuan'

_publ_section_title
;
 Tetrabutylammonium
 1,3,5-thiadiazole-5-amido-2-carbamate---1,2,4-thiadiazole-3,5-diamine---
 water (1/1/1), C21H45N9O3S2
;
_journal_issue 3
_journal_name_full 'Zeitschrift f\"ur Kristallographie - New Crystal Structures'
_journal_page_first 429
_journal_page_last 431
_journal_paper_doi 10.1515/ncrs-2022-0583
_journal_volume 238
_journal_year 2023
_chemical_formula_moiety 'C16 H36 N, C3 H3 N4 O2 S, C2 H4 N4 S, H2 O'
_chemical_formula_sum 'C21 H45 N9 O3 S2'
_chemical_formula_weight 535.78
_space_group_crystal_system orthorhombic
_space_group_IT_number 61
_space_group_name_Hall '-P 2ac 2ab'
_space_group_name_H-M_alt 'P b c a'
_atom_sites_solution_hydrogens mixed
_cell_angle_alpha 90
_cell_angle_beta 90
_cell_angle_gamma 90
_cell_formula_units_Z 8
_cell_length_a 9.5299(6)
_cell_length_b 16.5181(9)
_cell_length_c 36.886(2)
_cell_measurement_reflns_used 9371
_cell_measurement_temperature 296(2)
_cell_measurement_theta_max 29.16
_cell_measurement_theta_min 2.41
_cell_volume 5806.4(6)
_computing_cell_refinement 'Bruker SMART'
_computing_data_collection 'Bruker SMART'
_computing_data_reduction 'Bruker SAINT'
_computing_molecular_graphics 'SHELXL-2014/7 (Sheldrick, 2014)'
_computing_publication_material 'SHELXL-2014/7 (Sheldrick, 2014)'
_computing_structure_refinement 'SHELXL-2014/7 (Sheldrick, 2014)'
_computing_structure_solution 'SHELXL-2014/7 (Sheldrick, 2014)'
_diffrn_ambient_temperature 296(2)
_diffrn_measured_fraction_theta_full 0.999
_diffrn_measured_fraction_theta_max 0.999
_diffrn_measurement_device_type 'Bruker APEX-II CCD'
_diffrn_measurement_method '\f and \w scans'
_diffrn_radiation_type MoK\a
_diffrn_radiation_wavelength 0.71073
_diffrn_reflns_av_R_equivalents 0.0315
_diffrn_reflns_av_unetI/netI 0.0253
_diffrn_reflns_Laue_measured_fraction_full 0.999
_diffrn_reflns_Laue_measured_fraction_max 0.999
_diffrn_reflns_limit_h_max 11
_diffrn_reflns_limit_h_min -11
_diffrn_reflns_limit_k_max 19
_diffrn_reflns_limit_k_min -19
_diffrn_reflns_limit_l_max 28
_diffrn_reflns_limit_l_min -43
_diffrn_reflns_number 27778
_diffrn_reflns_point_group_measured_fraction_full 0.999
_diffrn_reflns_point_group_measured_fraction_max 0.999
_diffrn_reflns_theta_full 25.010
_diffrn_reflns_theta_max 25.010
_diffrn_reflns_theta_min 2.209
_exptl_absorpt_coefficient_mu 0.221
_exptl_absorpt_correction_T_max 0.940
_exptl_absorpt_correction_T_min 0.936
_exptl_absorpt_correction_type multi-scan
_exptl_absorpt_process_details SADABS
_exptl_crystal_colour COLORLESS
_exptl_crystal_density_diffrn 1.226
_exptl_crystal_description BLOCK
_exptl_crystal_F_000 2320
_exptl_crystal_size_max 0.300
_exptl_crystal_size_mid 0.280
_exptl_crystal_size_min 0.280
_refine_diff_density_max 0.183
_refine_diff_density_min -0.273
_refine_diff_density_rms 0.051
_refine_ls_extinction_coef .
_refine_ls_extinction_method none
_refine_ls_goodness_of_fit_ref 1.142
_refine_ls_hydrogen_treatment mixed
_refine_ls_matrix_type full
_refine_ls_number_parameters 322
_refine_ls_number_reflns 5110
_refine_ls_number_restraints 3
_refine_ls_restrained_S_all 1.142
_refine_ls_R_factor_all 0.0669
_refine_ls_R_factor_gt 0.0568
_refine_ls_shift/su_max 0.001
_refine_ls_shift/su_mean 0.000
_refine_ls_structure_factor_coef Fsqd
_refine_ls_weighting_details 'w=1/[\s^2^(Fo^2^)+(0.0551P)^2^+3.9262P] where P=(Fo^2^+2Fc^2^)/3'
_refine_ls_weighting_scheme calc
_refine_ls_wR_factor_gt 0.1361
_refine_ls_wR_factor_ref 0.1420
_reflns_Friedel_coverage 0.000
_reflns_Friedel_fraction_full .
_reflns_Friedel_fraction_max .
_reflns_number_gt 4338
_reflns_number_total 5110
_reflns_threshold_expression 'I > 2\s(I)'
_cod_data_source_file suppl_j_ncrs-2022-0583_suppl.cif
_cod_data_source_block 1
_cod_database_code 8107460
_shelx_space_group_comment
;
The symmetry employed for this shelxl refinement is uniquely defined
by the following loop, which should always be used as a source of
symmetry information in preference to the above space-group names.
They are only intended as comments.
;
_shelx_estimated_absorpt_t_min 0.937
_shelx_estimated_absorpt_t_max 0.941

loop_
_space_group_symop_operation_xyz
'x, y, z'
'x+1/2, -y+1/2, -z'
'-x, y+1/2, -z+1/2'
'-x+1/2, -y, z+1/2'
'-x, -y, -z'
'-x-1/2, y-1/2, z'
'x, -y-1/2, z-1/2'
'x-1/2, y, -z-1/2'

loop_
_atom_site_label
_atom_site_type_symbol
_atom_site_fract_x
_atom_site_fract_y
_atom_site_fract_z
_atom_site_U_iso_or_equiv
_atom_site_adp_type
_atom_site_occupancy
_atom_site_site_symmetry_order
_atom_site_calc_flag
_atom_site_refinement_flags_posn
_atom_site_refinement_flags_adp
_atom_site_refinement_flags_occupancy
_atom_site_disorder_assembly
_atom_site_disorder_group
C1 C 0.5290(2) 0.04175(15) 0.05309(6) 0.0378(5) Uani 1 1 d . . . . .
N1 N 0.7546(2) 0.07756(15) 0.08019(6) 0.0521(6) Uani 1 1 d . . . . .
O1 O 0.30458(18) 0.05046(12) 0.09974(5) 0.0519(5) Uani 1 1 d . . . . .
S1 S 0.58747(7) 0.07287(5) 0.09501(2) 0.0488(2) Uani 1 1 d . . . . .
O1W O 0.3454(2) 0.03028(18) 0.17907(6) 0.0728(7) Uani 1 1 d D . . . .
H1WA H 0.356(4) 0.038(3) 0.1562(4) 0.109 Uiso 1 1 d D U . . .
H1WB H 0.2571(14) 0.029(3) 0.1837(9) 0.109 Uiso 1 1 d D U . . .
C2 C 0.7558(3) 0.05466(16) 0.04604(7) 0.0446(6) Uani 1 1 d . . . . .
N2 N 0.6314(2) 0.03440(14) 0.02957(5) 0.0438(5) Uani 1 1 d . . . . .
O2 O 0.16293(17) 0.01508(13) 0.05376(5) 0.0552(5) Uani 1 1 d . . . . .
S2 S 0.79275(7) 0.07199(6) 0.17583(2) 0.0622(2) Uani 1 1 d . . . . .
C3 C 0.2784(2) 0.03095(16) 0.06774(7) 0.0411(6) Uani 1 1 d . . . . .
N3 N 0.8734(2) 0.05215(16) 0.02551(7) 0.0608(7) Uani 1 1 d . . . . .
H3A H 0.9528 0.0660 0.0347 0.073 Uiso 1 1 calc R U . . .
H3B H 0.8687 0.0367 0.0033 0.073 Uiso 1 1 calc R U . . .
C4 C 0.9662(2) 0.06170(16) 0.16266(7) 0.0418(6) Uani 1 1 d . . . . .
N4 N 0.39442(19) 0.02597(14) 0.04410(5) 0.0453(5) Uani 1 1 d . . . . .
H4A H 0.3780 0.0117 0.0221 0.054 Uiso 1 1 calc R U . . .
C5 C 0.9645(3) 0.0350(2) 0.22064(7) 0.0546(7) Uani 1 1 d . . . . .
N5 N 0.8299(2) 0.04829(18) 0.21880(6) 0.0645(7) Uani 1 1 d . . . . .
C6 C 0.3189(3) 0.23839(18) 0.15525(8) 0.0600(8) Uani 1 1 d . . . . .
H6A H 0.2415 0.2036 0.1623 0.072 Uiso 1 1 calc R U . . .
H6B H 0.3898 0.2042 0.1442 0.072 Uiso 1 1 calc R U . . .
N6 N 1.0471(2) 0.04201(15) 0.19002(6) 0.0489(5) Uani 1 1 d . . . . .
C7 C 0.3806(4) 0.2754(2) 0.18931(10) 0.0749(9) Uani 1 1 d . . . . .
H7A H 0.4498 0.3158 0.1827 0.090 Uiso 1 1 calc R U . . .
H7B H 0.3069 0.3022 0.2029 0.090 Uiso 1 1 calc R U . . .
N7 N 1.0269(3) 0.0121(2) 0.25208(7) 0.0784(9) Uani 1 1 d . . . . .
H7C H 0.9774 0.0060 0.2714 0.094 Uiso 1 1 calc R U . . .
H7D H 1.1159 0.0036 0.2527 0.094 Uiso 1 1 calc R U . . .
C8 C 0.4480(5) 0.2126(3) 0.21264(11) 0.1010(14) Uani 1 1 d . . . . .
H8A H 0.3769 0.1736 0.2197 0.121 Uiso 1 1 calc R U . . .
H8B H 0.5173 0.1841 0.1982 0.121 Uiso 1 1 calc R U . . .
N8 N 1.0093(2) 0.07486(14) 0.12864(6) 0.0506(6) Uani 1 1 d . . . . .
H8C H 1.0968 0.0706 0.1233 0.061 Uiso 1 1 calc R U . . .
H8D H 0.9495 0.0876 0.1121 0.061 Uiso 1 1 calc R U . . .
C9 C 0.5176(5) 0.2432(4) 0.24612(12) 0.1217(17) Uani 1 1 d . . . . .
H9A H 0.5575 0.1986 0.2592 0.183 Uiso 1 1 calc R U . . .
H9B H 0.5905 0.2806 0.2396 0.183 Uiso 1 1 calc R U . . .
H9C H 0.4497 0.2701 0.2611 0.183 Uiso 1 1 calc R U . . .
N9 N 0.2659(2) 0.29728(13) 0.12659(7) 0.0537(6) Uani 1 1 d . . . . .
C10 C 0.2126(3) 0.24676(17) 0.09520(8) 0.0575(7) Uani 1 1 d . . . . .
H10A H 0.2886 0.2121 0.0871 0.069 Uiso 1 1 calc R U . . .
H10B H 0.1386 0.2118 0.1042 0.069 Uiso 1 1 calc R U . . .
C11 C 0.1567(4) 0.2923(2) 0.06262(9) 0.0664(8) Uani 1 1 d . . . . .
H11A H 0.0902 0.3331 0.0705 0.080 Uiso 1 1 calc R U . . .
H11B H 0.2332 0.3193 0.0502 0.080 Uiso 1 1 calc R U . . .
C12 C 0.0856(4) 0.2340(2) 0.03709(10) 0.0854(11) Uani 1 1 d . . . . .
H12A H 0.0106 0.2067 0.0500 0.102 Uiso 1 1 calc R U . . .
H12B H 0.1530 0.1932 0.0297 0.102 Uiso 1 1 calc R U . . .
C13 C 0.0256(5) 0.2737(3) 0.00366(11) 0.1118(16) Uani 1 1 d . . . . .
H13A H -0.0179 0.2334 -0.0113 0.168 Uiso 1 1 calc R U . . .
H13B H -0.0430 0.3132 0.0107 0.168 Uiso 1 1 calc R U . . .
H13C H 0.0995 0.2998 -0.0096 0.168 Uiso 1 1 calc R U . . .
C14 C 0.3833(3) 0.35338(17) 0.11423(9) 0.0604(8) Uani 1 1 d . . . . .
H14A H 0.3455 0.3903 0.0963 0.072 Uiso 1 1 calc R U . . .
H14B H 0.4130 0.3856 0.1348 0.072 Uiso 1 1 calc R U . . .
C15 C 0.5110(3) 0.31264(19) 0.09831(10) 0.0681(9) Uani 1 1 d . . . . .
H15A H 0.5528 0.2771 0.1162 0.082 Uiso 1 1 calc R U . . .
H15B H 0.4835 0.2800 0.0776 0.082 Uiso 1 1 calc R U . . .
C16 C 0.6166(4) 0.3748(2) 0.08664(13) 0.0893(12) Uani 1 1 d . . . . .
H16A H 0.6427 0.4073 0.1075 0.107 Uiso 1 1 calc R U . . .
H16B H 0.5734 0.4104 0.0690 0.107 Uiso 1 1 calc R U . . .
C17 C 0.7477(4) 0.3384(3) 0.07029(14) 0.1085(15) Uani 1 1 d . . . . .
H17A H 0.8109 0.3809 0.0634 0.163 Uiso 1 1 calc R U . . .
H17B H 0.7924 0.3040 0.0878 0.163 Uiso 1 1 calc R U . . .
H17C H 0.7230 0.3071 0.0493 0.163 Uiso 1 1 calc R U . . .
C18 C 0.1509(3) 0.35124(18) 0.14186(9) 0.0630(8) Uani 1 1 d . . . . .
H18A H 0.1889 0.3806 0.1624 0.076 Uiso 1 1 calc R U . . .
H18B H 0.1260 0.3908 0.1235 0.076 Uiso 1 1 calc R U . . .
C19 C 0.0182(3) 0.3087(2) 0.15396(10) 0.0725(9) Uani 1 1 d . . . . .
H19A H -0.0219 0.2791 0.1338 0.087 Uiso 1 1 calc R U . . .
H19B H 0.0401 0.2704 0.1730 0.087 Uiso 1 1 calc R U . . .
C20 C -0.0861(4) 0.3700(3) 0.16769(13) 0.0932(12) Uani 1 1 d . . . . .
H20A H -0.0446 0.3991 0.1878 0.112 Uiso 1 1 calc R U . . .
H20B H -0.1049 0.4089 0.1486 0.112 Uiso 1 1 calc R U . . .
C21 C -0.2231(4) 0.3337(3) 0.17992(14) 0.1152(16) Uani 1 1 d . . . . .
H21A H -0.2843 0.3759 0.1883 0.173 Uiso 1 1 calc R U . . .
H21B H -0.2664 0.3059 0.1600 0.173 Uiso 1 1 calc R U . . .
H21C H -0.2060 0.2961 0.1993 0.173 Uiso 1 1 calc R U . . .

loop_
_atom_site_aniso_label
_atom_site_aniso_U_11
_atom_site_aniso_U_22
_atom_site_aniso_U_33
_atom_site_aniso_U_23
_atom_site_aniso_U_13
_atom_site_aniso_U_12
C1 0.0288(12) 0.0498(14) 0.0347(12) -0.0004(11) -0.0022(10) 0.0032(10)
N1 0.0293(11) 0.0779(16) 0.0490(13) -0.0133(11) -0.0060(10) 0.0004(11)
O1 0.0382(10) 0.0784(13) 0.0390(10) -0.0021(9) 0.0062(8) 0.0046(9)
S1 0.0335(3) 0.0738(5) 0.0390(4) -0.0120(3) -0.0033(3) 0.0038(3)
O1W 0.0490(12) 0.1146(19) 0.0549(12) -0.0139(13) -0.0048(10) 0.0121(13)
C2 0.0271(12) 0.0577(16) 0.0489(15) -0.0031(12) -0.0039(11) 0.0002(11)
N2 0.0242(10) 0.0710(14) 0.0363(11) -0.0040(10) -0.0003(8) -0.0019(10)
O2 0.0253(9) 0.0891(14) 0.0512(11) 0.0041(10) 0.0019(8) -0.0022(9)
S2 0.0306(4) 0.1104(7) 0.0455(4) 0.0026(4) -0.0003(3) -0.0001(4)
C3 0.0306(13) 0.0533(15) 0.0395(14) 0.0072(11) 0.0041(10) 0.0032(11)
N3 0.0236(10) 0.103(2) 0.0554(14) -0.0126(13) 0.0000(10) -0.0079(12)
C4 0.0301(12) 0.0545(15) 0.0408(13) -0.0053(11) -0.0009(10) -0.0066(11)
N4 0.0251(10) 0.0787(15) 0.0321(11) -0.0062(10) 0.0005(8) -0.0046(10)
C5 0.0390(15) 0.083(2) 0.0421(15) -0.0017(14) 0.0003(12) -0.0040(14)
N5 0.0376(13) 0.116(2) 0.0405(13) 0.0004(13) 0.0014(10) -0.0055(13)
C6 0.0581(18) 0.0541(17) 0.0677(19) 0.0063(15) -0.0005(15) 0.0004(14)
N6 0.0338(11) 0.0741(15) 0.0387(11) -0.0011(11) -0.0021(9) -0.0010(11)
C7 0.074(2) 0.077(2) 0.074(2) -0.0087(18) 0.0013(18) -0.0039(18)
N7 0.0485(15) 0.144(3) 0.0424(13) 0.0124(16) -0.0019(12) 0.0060(17)
C8 0.118(4) 0.097(3) 0.089(3) 0.004(2) -0.034(3) -0.007(3)
N8 0.0341(11) 0.0774(16) 0.0402(12) 0.0006(11) -0.0008(9) -0.0027(11)
C9 0.115(4) 0.176(5) 0.074(3) -0.005(3) -0.017(3) -0.021(4)
N9 0.0483(13) 0.0406(12) 0.0722(16) 0.0011(11) 0.0043(12) -0.0004(10)
C10 0.0551(17) 0.0461(15) 0.0714(19) 0.0024(14) 0.0013(14) -0.0056(13)
C11 0.062(2) 0.0604(18) 0.076(2) 0.0095(16) 0.0017(16) -0.0035(16)
C12 0.091(3) 0.090(3) 0.075(2) 0.007(2) -0.008(2) -0.010(2)
C13 0.114(4) 0.144(4) 0.078(3) 0.017(3) -0.013(3) -0.001(3)
C14 0.0522(17) 0.0452(16) 0.084(2) 0.0032(15) 0.0057(15) -0.0080(13)
C15 0.0562(18) 0.0599(19) 0.088(2) -0.0053(17) 0.0039(17) -0.0049(15)
C16 0.057(2) 0.077(2) 0.134(4) 0.018(2) 0.017(2) -0.0085(18)
C17 0.062(2) 0.122(4) 0.141(4) -0.011(3) 0.029(3) -0.013(2)
C18 0.0540(18) 0.0530(17) 0.082(2) -0.0022(15) 0.0073(16) 0.0043(14)
C19 0.0580(19) 0.077(2) 0.083(2) 0.0040(18) 0.0104(17) -0.0020(17)
C20 0.060(2) 0.097(3) 0.123(3) -0.011(3) 0.017(2) 0.001(2)
C21 0.058(2) 0.156(4) 0.132(4) 0.009(3) 0.022(2) 0.000(3)

loop_
_atom_type_symbol
_atom_type_description
_atom_type_scat_dispersion_real
_atom_type_scat_dispersion_imag
_atom_type_scat_source
C C 0.0033 0.0016 'International Tables Vol C Tables 4.2.6.8 and 6.1.1.4'
H H 0.0000 0.0000 'International Tables Vol C Tables 4.2.6.8 and 6.1.1.4'
N N 0.0061 0.0033 'International Tables Vol C Tables 4.2.6.8 and 6.1.1.4'
O O 0.0106 0.0060 'International Tables Vol C Tables 4.2.6.8 and 6.1.1.4'
S S 0.1246 0.1234 'International Tables Vol C Tables 4.2.6.8 and 6.1.1.4'

loop_
_geom_angle_atom_site_label_1
_geom_angle_atom_site_label_2
_geom_angle_atom_site_label_3
_geom_angle
_geom_angle_site_symmetry_1
_geom_angle_site_symmetry_3
N2 C1 N4 121.8(2) . .
N2 C1 S1 112.41(17) . .
N4 C1 S1 125.83(18) . .
C2 N1 S1 107.79(17) . .
N1 S1 C1 91.62(11) . .
H1WA O1W H1WB 109(2) . .
N1 C2 N3 123.5(2) . .
N1 C2 N2 119.1(2) . .
N3 C2 N2 117.4(2) . .
C1 N2 C2 109.1(2) . .
N5 S2 C4 92.35(12) . .
O2 C3 O1 128.5(2) . .
O2 C3 N4 115.2(2) . .
O1 C3 N4 116.3(2) . .
C2 N3 H3A 120.0 . .
C2 N3 H3B 120.0 . .
H3A N3 H3B 120.0 . .
N6 C4 N8 125.5(2) . .
N6 C4 S2 111.73(19) . .
N8 C4 S2 122.71(19) . .
C1 N4 C3 125.6(2) . .
C1 N4 H4A 117.2 . .
C3 N4 H4A 117.2 . .
N5 C5 N7 121.5(3) . .
N5 C5 N6 120.3(3) . .
N7 C5 N6 118.2(2) . .
C5 N5 S2 107.29(19) . .
C7 C6 N9 116.5(3) . .
C7 C6 H6A 108.2 . .
N9 C6 H6A 108.2 . .
C7 C6 H6B 108.2 . .
N9 C6 H6B 108.2 . .
H6A C6 H6B 107.3 . .
C4 N6 C5 108.3(2) . .
C8 C7 C6 111.4(3) . .
C8 C7 H7A 109.4 . .
C6 C7 H7A 109.4 . .
C8 C7 H7B 109.4 . .
C6 C7 H7B 109.4 . .
H7A C7 H7B 108.0 . .
C5 N7 H7C 120.0 . .
C5 N7 H7D 120.0 . .
H7C N7 H7D 120.0 . .
C9 C8 C7 115.7(4) . .
C9 C8 H8A 108.4 . .
C7 C8 H8A 108.4 . .
C9 C8 H8B 108.4 . .
C7 C8 H8B 108.4 . .
H8A C8 H8B 107.4 . .
C4 N8 H8C 120.0 . .
C4 N8 H8D 120.0 . .
H8C N8 H8D 120.0 . .
C8 C9 H9A 109.5 . .
C8 C9 H9B 109.5 . .
H9A C9 H9B 109.5 . .
C8 C9 H9C 109.5 . .
H9A C9 H9C 109.5 . .
H9B C9 H9C 109.5 . .
C10 N9 C18 111.4(2) . .
C10 N9 C14 110.7(2) . .
C18 N9 C14 106.5(2) . .
C10 N9 C6 106.9(2) . .
C18 N9 C6 110.9(2) . .
C14 N9 C6 110.7(2) . .
C11 C10 N9 116.8(2) . .
C11 C10 H10A 108.1 . .
N9 C10 H10A 108.1 . .
C11 C10 H10B 108.1 . .
N9 C10 H10B 108.1 . .
H10A C10 H10B 107.3 . .
C12 C11 C10 109.7(3) . .
C12 C11 H11A 109.7 . .
C10 C11 H11A 109.7 . .
C12 C11 H11B 109.7 . .
C10 C11 H11B 109.7 . .
H11A C11 H11B 108.2 . .
C11 C12 C13 113.8(3) . .
C11 C12 H12A 108.8 . .
C13 C12 H12A 108.8 . .
C11 C12 H12B 108.8 . .
C13 C12 H12B 108.8 . .
H12A C12 H12B 107.7 . .
C12 C13 H13A 109.5 . .
C12 C13 H13B 109.5 . .
H13A C13 H13B 109.5 . .
C12 C13 H13C 109.5 . .
H13A C13 H13C 109.5 . .
H13B C13 H13C 109.5 . .
C15 C14 N9 116.0(2) . .
C15 C14 H14A 108.3 . .
N9 C14 H14A 108.3 . .
C15 C14 H14B 108.3 . .
N9 C14 H14B 108.3 . .
H14A C14 H14B 107.4 . .
C16 C15 C14 110.3(3) . .
C16 C15 H15A 109.6 . .
C14 C15 H15A 109.6 . .
C16 C15 H15B 109.6 . .
C14 C15 H15B 109.6 . .
H15A C15 H15B 108.1 . .
C15 C16 C17 113.4(3) . .
C15 C16 H16A 108.9 . .
C17 C16 H16A 108.9 . .
C15 C16 H16B 108.9 . .
C17 C16 H16B 108.9 . .
H16A C16 H16B 107.7 . .
C16 C17 H17A 109.5 . .
C16 C17 H17B 109.5 . .
H17A C17 H17B 109.5 . .
C16 C17 H17C 109.5 . .
H17A C17 H17C 109.5 . .
H17B C17 H17C 109.5 . .
C19 C18 N9 116.1(3) . .
C19 C18 H18A 108.3 . .
N9 C18 H18A 108.3 . .
C19 C18 H18B 108.3 . .
N9 C18 H18B 108.3 . .
H18A C18 H18B 107.4 . .
C20 C19 C18 109.8(3) . .
C20 C19 H19A 109.7 . .
C18 C19 H19A 109.7 . .
C20 C19 H19B 109.7 . .
C18 C19 H19B 109.7 . .
H19A C19 H19B 108.2 . .
C21 C20 C19 113.9(4) . .
C21 C20 H20A 108.8 . .
C19 C20 H20A 108.8 . .
C21 C20 H20B 108.8 . .
C19 C20 H20B 108.8 . .
H20A C20 H20B 107.7 . .
C20 C21 H21A 109.5 . .
C20 C21 H21B 109.5 . .
H21A C21 H21B 109.5 . .
C20 C21 H21C 109.5 . .
H21A C21 H21C 109.5 . .
H21B C21 H21C 109.5 . .

loop_
_geom_bond_atom_site_label_1
_geom_bond_atom_site_label_2
_geom_bond_distance
_geom_bond_site_symmetry_2
C1 N2 1.311(3) .
C1 N4 1.350(3) .
C1 S1 1.722(2) .
N1 C2 1.315(3) .
N1 S1 1.685(2) .
O1 C3 1.249(3) .
O1W H1WA 0.861(10) .
O1W H1WB 0.860(10) .
C2 N3 1.353(3) .
C2 N2 1.374(3) .
O2 C3 1.243(3) .
S2 N5 1.671(2) .
S2 C4 1.731(2) .
C3 N4 1.410(3) .
N3 H3A 0.8600 .
N3 H3B 0.8600 .
C4 N6 1.312(3) .
C4 N8 1.338(3) .
N4 H4A 0.8600 .
C5 N5 1.303(4) .
C5 N7 1.357(4) .
C5 N6 1.382(3) .
C6 C7 1.516(4) .
C6 N9 1.523(4) .
C6 H6A 0.9700 .
C6 H6B 0.9700 .
C7 C8 1.493(5) .
C7 H7A 0.9700 .
C7 H7B 0.9700 .
N7 H7C 0.8600 .
N7 H7D 0.8600 .
C8 C9 1.490(5) .
C8 H8A 0.9700 .
C8 H8B 0.9700 .
N8 H8C 0.8600 .
N8 H8D 0.8600 .
C9 H9A 0.9600 .
C9 H9B 0.9600 .
C9 H9C 0.9600 .
N9 C10 1.515(4) .
N9 C18 1.521(4) .
N9 C14 1.522(3) .
C10 C11 1.514(4) .
C10 H10A 0.9700 .
C10 H10B 0.9700 .
C11 C12 1.507(5) .
C11 H11A 0.9700 .
C11 H11B 0.9700 .
C12 C13 1.509(5) .
C12 H12A 0.9700 .
C12 H12B 0.9700 .
C13 H13A 0.9600 .
C13 H13B 0.9600 .
C13 H13C 0.9600 .
C14 C15 1.510(4) .
C14 H14A 0.9700 .
C14 H14B 0.9700 .
C15 C16 1.500(4) .
C15 H15A 0.9700 .
C15 H15B 0.9700 .
C16 C17 1.512(5) .
C16 H16A 0.9700 .
C16 H16B 0.9700 .
C17 H17A 0.9600 .
C17 H17B 0.9600 .
C17 H17C 0.9600 .
C18 C19 1.514(4) .
C18 H18A 0.9700 .
C18 H18B 0.9700 .
C19 C20 1.506(5) .
C19 H19A 0.9700 .
C19 H19B 0.9700 .
C20 C21 1.505(5) .
C20 H20A 0.9700 .
C20 H20B 0.9700 .
C21 H21A 0.9600 .
C21 H21B 0.9600 .
C21 H21C 0.9600 .
